data_4064406
loop_
_publ_author_name
'Jong, Howard'
'Patrick, Brian O.'
'Fryzuk, Michael D.'

_publ_section_title
;
 Coordination Chemistry of a Hemilabile Amino-Tethered N-Heterocyclic
 Carbene with Ruthenium(II)
;
_journal_issue 8
_journal_name_full Organometallics
_journal_page_first 2333
_journal_paper_doi 10.1021/om2000844
_journal_volume 30
_journal_year 2011
_chemical_formula_moiety 'C33 H44 Cl2 N3 P Ru'
_chemical_formula_sum 'C33 H44 Cl2 N3 P Ru'
_chemical_formula_weight 685.65
_chemical_name_common Mes[CNH]Ru(CHPh)(PMe3)Cl2
_chemical_name_systematic
;
 ?
;
_space_group_IT_number 14
_symmetry_cell_setting monoclinic
_symmetry_space_group_name_Hall '-P 2ybc'
_symmetry_space_group_name_H-M 'P 1 21/c 1'
_atom_sites_solution_hydrogens geom
_atom_sites_solution_primary direct
_atom_sites_solution_secondary difmap
_audit_creation_method SHELXL-97
_cell_angle_alpha 90.00
_cell_angle_beta 104.8210(10)
_cell_angle_gamma 90.00
_cell_formula_units_Z 4
_cell_length_a 14.3005(3)
_cell_length_b 17.1993(4)
_cell_length_c 13.4452(3)
_cell_measurement_reflns_used 7484
_cell_measurement_temperature 103(2)
_cell_measurement_theta_max 27.4727
_cell_measurement_theta_min 2.7894
_cell_volume 3196.94(12)
_computing_structure_refinement 'SHELXL-97 (Sheldrick, 1997)'
_diffrn_ambient_temperature 103(2)
_diffrn_measured_fraction_theta_full 0.999
_diffrn_measured_fraction_theta_max 0.999
_diffrn_measurement_device_type 'Bruker X8 Apex 2'
_diffrn_measurement_method 'area detector'
_diffrn_radiation_monochromator graphite
_diffrn_radiation_source 'fine-focus sealed tube'
_diffrn_radiation_type MoK\a
_diffrn_radiation_wavelength 0.71073
_diffrn_reflns_av_R_equivalents 0.0510
_diffrn_reflns_av_sigmaI/netI 0.0302
_diffrn_reflns_limit_h_max 18
_diffrn_reflns_limit_h_min -17
_diffrn_reflns_limit_k_max 20
_diffrn_reflns_limit_k_min -22
_diffrn_reflns_limit_l_max 17
_diffrn_reflns_limit_l_min -16
_diffrn_reflns_number 51433
_diffrn_reflns_theta_full 27.49
_diffrn_reflns_theta_max 27.49
_diffrn_reflns_theta_min 1.89
_exptl_absorpt_coefficient_mu 0.735
_exptl_absorpt_correction_T_max 1.0000
_exptl_absorpt_correction_T_min 0.8814
_exptl_absorpt_correction_type multi-scan
_exptl_crystal_colour green
_exptl_crystal_density_diffrn 1.425
_exptl_crystal_density_method 'not measured'
_exptl_crystal_description prism
_exptl_crystal_F_000 1424
_exptl_crystal_size_max 0.18
_exptl_crystal_size_mid 0.18
_exptl_crystal_size_min 0.09
_refine_diff_density_max 0.342
_refine_diff_density_min -0.572
_refine_diff_density_rms 0.056
_refine_ls_extinction_method none
_refine_ls_goodness_of_fit_ref 1.027
_refine_ls_hydrogen_treatment mixed
_refine_ls_matrix_type full
_refine_ls_number_parameters 386
_refine_ls_number_reflns 7323
_refine_ls_number_restraints 0
_refine_ls_restrained_S_all 1.027
_refine_ls_R_factor_all 0.0330
_refine_ls_R_factor_gt 0.0246
_refine_ls_shift/su_max 0.002
_refine_ls_shift/su_mean 0.000
_refine_ls_structure_factor_coef Fsqd
_refine_ls_weighting_details 'calc w=1/[\s^2^(Fo^2^)+(0.0207P)^2^+1.7812P] where P=(Fo^2^+2Fc^2^)/3'
_refine_ls_weighting_scheme calc
_refine_ls_wR_factor_gt 0.0558
_refine_ls_wR_factor_ref 0.0589
_reflns_number_gt 6300
_reflns_number_total 7323
_reflns_threshold_expression >2sigma(I)
_cod_data_source_file om2000844_si_002.cif
_cod_data_source_block mf769
_cod_depositor_comments
;
The following automatic conversions were performed:

'_symmetry_cell_setting' value 'Monoclinic' changed to 'monoclinic'
according to /home/saulius/struct/CIF-dictionaries/cif_core.dic
dictionary named 'cif_core.dic' version 2.4.1 from 2010-06-29.

Automatic conversion script
Id: cif_fix_values 1715 2011-07-08 13:25:40Z adriana 
;
_cod_original_sg_symbol_H-M P2(1)/c
_cod_database_code 4064406

loop_
_symmetry_equiv_pos_as_xyz
'x, y, z'
'-x, y+1/2, -z+1/2'
'-x, -y, -z'
'x, -y-1/2, z-1/2'

loop_
_atom_site_label
_atom_site_type_symbol
_atom_site_fract_x
_atom_site_fract_y
_atom_site_fract_z
_atom_site_U_iso_or_equiv
_atom_site_adp_type
_atom_site_occupancy
_atom_site_symmetry_multiplicity
_atom_site_calc_flag
_atom_site_refinement_flags
C01 C 0.15292(15) 0.09405(13) 0.50671(15) 0.0329(5) Uani 1 1 d .
C02 C 0.23399(12) 0.08353(10) 0.38229(13) 0.0219(4) Uani 1 1 d .
C03 C 0.22118(15) 0.14840(12) 0.52516(16) 0.0345(5) Uani 1 1 d .
C04 C 0.34477(15) 0.19624(10) 0.43780(16) 0.0324(4) Uani 1 1 d .
H04A H 0.3528 0.2364 0.4921 0.039 Uiso 1 1 calc R
H04B H 0.3225 0.2227 0.3705 0.039 Uiso 1 1 calc R
C05 C 0.44197(13) 0.15922(11) 0.44408(14) 0.0285(4) Uani 1 1 d .
H05A H 0.4919 0.2004 0.4560 0.034 Uiso 1 1 calc R
H05B H 0.4579 0.1237 0.5040 0.034 Uiso 1 1 calc R
C06 C 0.52000(13) 0.13925(10) 0.30127(14) 0.0253(4) Uani 1 1 d .
C07 C 0.51695(14) 0.21290(10) 0.25541(15) 0.0298(4) Uani 1 1 d .
C08 C 0.58527(15) 0.23101(11) 0.20183(15) 0.0339(5) Uani 1 1 d .
H08 H 0.5834 0.2811 0.1716 0.041 Uiso 1 1 calc R
C09 C 0.65594(15) 0.17926(12) 0.19061(16) 0.0343(5) Uani 1 1 d .
C10 C 0.66034(14) 0.10832(11) 0.24053(15) 0.0299(4) Uani 1 1 d .
H10 H 0.7099 0.0726 0.2362 0.036 Uiso 1 1 calc R
C11 C 0.59493(13) 0.08748(10) 0.29665(14) 0.0263(4) Uani 1 1 d .
C12 C 0.60679(14) 0.01031(10) 0.35249(15) 0.0279(4) Uani 1 1 d .
H12A H 0.6649 -0.0159 0.3435 0.042 Uiso 1 1 calc R
H12B H 0.5500 -0.0223 0.3242 0.042 Uiso 1 1 calc R
H12C H 0.6131 0.0192 0.4259 0.042 Uiso 1 1 calc R
C13 C 0.44005(15) 0.27244(11) 0.25800(17) 0.0362(5) Uani 1 1 d .
H13A H 0.4444 0.3155 0.2117 0.054 Uiso 1 1 calc R
H13B H 0.4498 0.2922 0.3283 0.054 Uiso 1 1 calc R
H13C H 0.3761 0.2482 0.2357 0.054 Uiso 1 1 calc R
C14 C 0.72526(17) 0.20047(14) 0.12711(17) 0.0439(5) Uani 1 1 d .
H14A H 0.6889 0.2205 0.0602 0.066 Uiso 1 1 calc R
H14B H 0.7617 0.1542 0.1169 0.066 Uiso 1 1 calc R
H14C H 0.7702 0.2404 0.1631 0.066 Uiso 1 1 calc R
C15 C 0.08652(13) 0.00016(11) 0.36907(14) 0.0242(4) Uani 1 1 d .
C16 C 0.09621(13) -0.07888(11) 0.39250(14) 0.0258(4) Uani 1 1 d .
C17 C 0.02146(14) -0.12803(12) 0.34223(14) 0.0298(4) Uani 1 1 d .
H17 H 0.0279 -0.1824 0.3546 0.036 Uiso 1 1 calc R
C18 C -0.06209(14) -0.10007(13) 0.27467(15) 0.0332(5) Uani 1 1 d .
C19 C -0.07033(14) -0.02046(13) 0.25789(15) 0.0327(4) Uani 1 1 d .
H19 H -0.1282 -0.0005 0.2140 0.039 Uiso 1 1 calc R
C20 C 0.00309(13) 0.03113(12) 0.30304(14) 0.0286(4) Uani 1 1 d .
C21 C -0.00647(15) 0.11686(12) 0.28033(17) 0.0389(5) Uani 1 1 d .
H21A H -0.0666 0.1267 0.2275 0.058 Uiso 1 1 calc R
H21B H 0.0487 0.1345 0.2555 0.058 Uiso 1 1 calc R
H21C H -0.0077 0.1452 0.3432 0.058 Uiso 1 1 calc R
C22 C 0.18279(14) -0.10946(12) 0.47063(15) 0.0312(4) Uani 1 1 d .
H22A H 0.1828 -0.0892 0.5388 0.047 Uiso 1 1 calc R
H22B H 0.2419 -0.0927 0.4526 0.047 Uiso 1 1 calc R
H22C H 0.1803 -0.1664 0.4716 0.047 Uiso 1 1 calc R
C23 C -0.14138(16) -0.15464(15) 0.22125(18) 0.0473(6) Uani 1 1 d .
H23A H -0.1325 -0.1684 0.1535 0.071 Uiso 1 1 calc R
H23B H -0.2042 -0.1292 0.2128 0.071 Uiso 1 1 calc R
H23C H -0.1390 -0.2018 0.2627 0.071 Uiso 1 1 calc R
C24 C 0.16850(12) 0.00244(10) 0.19148(12) 0.0186(3) Uani 1 1 d .
C25 C 0.13792(12) -0.07536(10) 0.15222(13) 0.0191(3) Uani 1 1 d .
C26 C 0.19660(13) -0.14172(10) 0.17181(14) 0.0227(4) Uani 1 1 d .
H26 H 0.2598 -0.1383 0.2165 0.027 Uiso 1 1 calc R
C27 C 0.16358(14) -0.21211(11) 0.12691(15) 0.0282(4) Uani 1 1 d .
H27 H 0.2039 -0.2568 0.1411 0.034 Uiso 1 1 calc R
C28 C 0.07136(14) -0.21770(11) 0.06081(15) 0.0298(4) Uani 1 1 d .
H28 H 0.0492 -0.2662 0.0297 0.036 Uiso 1 1 calc R
C29 C 0.01197(13) -0.15342(11) 0.04024(14) 0.0266(4) Uani 1 1 d .
H29 H -0.0507 -0.1572 -0.0053 0.032 Uiso 1 1 calc R
C30 C 0.04473(12) -0.08322(10) 0.08679(13) 0.0222(4) Uani 1 1 d .
H30 H 0.0031 -0.0393 0.0741 0.027 Uiso 1 1 calc R
C31 C 0.24341(14) 0.00616(12) -0.00865(14) 0.0299(4) Uani 1 1 d .
H31A H 0.2705 0.0025 -0.0684 0.045 Uiso 1 1 calc R
H31B H 0.1982 0.0500 -0.0177 0.045 Uiso 1 1 calc R
H31C H 0.2090 -0.0421 -0.0021 0.045 Uiso 1 1 calc R
C32 C 0.40712(15) 0.09599(12) 0.05865(16) 0.0344(5) Uani 1 1 d .
H32A H 0.4733 0.0989 0.1026 0.052 Uiso 1 1 calc R
H32B H 0.3749 0.1462 0.0592 0.052 Uiso 1 1 calc R
H32C H 0.4090 0.0833 -0.0119 0.052 Uiso 1 1 calc R
C33 C 0.41503(15) -0.06418(12) 0.10738(16) 0.0338(5) Uani 1 1 d .
H33A H 0.4221 -0.0735 0.0378 0.051 Uiso 1 1 calc R
H33B H 0.3843 -0.1094 0.1302 0.051 Uiso 1 1 calc R
H33C H 0.4789 -0.0558 0.1544 0.051 Uiso 1 1 calc R
N01 N 0.16065(11) 0.05396(9) 0.41930(11) 0.0244(3) Uani 1 1 d .
N02 N 0.27035(11) 0.14154(9) 0.44936(12) 0.0262(3) Uani 1 1 d .
N03 N 0.44588(11) 0.11476(9) 0.35014(12) 0.0239(3) Uani 1 1 d .
P01 P 0.34061(3) 0.02104(3) 0.10694(3) 0.02045(10) Uani 1 1 d .
Cl01 Cl 0.37023(3) -0.05563(2) 0.35459(3) 0.02083(9) Uani 1 1 d .
Cl02 Cl 0.21773(3) 0.16869(2) 0.16772(4) 0.02634(10) Uani 1 1 d .
Ru01 Ru 0.284400(9) 0.051163(7) 0.255262(10) 0.01666(4) Uani 1 1 d .
H01 H 0.1065(16) 0.0814(13) 0.5374(17) 0.038(6) Uiso 1 1 d .
H03 H 0.2352(15) 0.1848(12) 0.5742(17) 0.034(6) Uiso 1 1 d .
H3N H 0.4538(15) 0.0682(13) 0.3667(16) 0.029(6) Uiso 1 1 d .
H24 H 0.1152(14) 0.0382(11) 0.1767(15) 0.023(5) Uiso 1 1 d .

loop_
_atom_site_aniso_label
_atom_site_aniso_U_11
_atom_site_aniso_U_22
_atom_site_aniso_U_33
_atom_site_aniso_U_23
_atom_site_aniso_U_13
_atom_site_aniso_U_12
C01 0.0342(11) 0.0448(12) 0.0209(10) -0.0096(8) 0.0089(8) 0.0079(9)
C02 0.0240(9) 0.0181(8) 0.0205(9) -0.0022(7) 0.0000(7) 0.0050(7)
C03 0.0408(12) 0.0351(11) 0.0251(10) -0.0143(9) 0.0038(9) 0.0096(9)
C04 0.0420(12) 0.0179(9) 0.0324(11) -0.0088(8) 0.0001(9) -0.0002(8)
C05 0.0316(10) 0.0224(9) 0.0253(10) -0.0027(7) -0.0040(8) -0.0039(7)
C06 0.0254(9) 0.0207(9) 0.0241(10) 0.0002(7) -0.0040(7) -0.0055(7)
C07 0.0307(10) 0.0193(9) 0.0307(11) 0.0002(7) -0.0081(8) -0.0070(7)
C08 0.0364(11) 0.0256(10) 0.0311(11) 0.0062(8) -0.0073(9) -0.0139(8)
C09 0.0333(11) 0.0355(11) 0.0292(11) 0.0011(8) -0.0009(8) -0.0146(9)
C10 0.0277(10) 0.0300(10) 0.0286(10) -0.0011(8) 0.0008(8) -0.0052(8)
C11 0.0270(9) 0.0222(9) 0.0240(10) 0.0003(7) -0.0039(7) -0.0046(7)
C12 0.0268(10) 0.0235(9) 0.0302(10) 0.0016(8) 0.0017(8) 0.0012(7)
C13 0.0344(11) 0.0187(9) 0.0465(13) 0.0061(8) -0.0062(9) -0.0047(8)
C14 0.0485(14) 0.0454(13) 0.0368(13) 0.0004(10) 0.0091(10) -0.0189(11)
C15 0.0207(9) 0.0344(10) 0.0191(9) -0.0053(7) 0.0079(7) 0.0000(7)
C16 0.0248(9) 0.0371(10) 0.0181(9) 0.0014(8) 0.0102(7) 0.0004(8)
C17 0.0338(11) 0.0362(11) 0.0221(10) 0.0038(8) 0.0125(8) -0.0069(8)
C18 0.0296(10) 0.0506(13) 0.0215(10) 0.0034(9) 0.0102(8) -0.0116(9)
C19 0.0207(9) 0.0545(13) 0.0231(10) 0.0015(9) 0.0061(8) 0.0002(9)
C20 0.0254(10) 0.0396(11) 0.0225(10) -0.0030(8) 0.0096(8) 0.0040(8)
C21 0.0335(11) 0.0416(12) 0.0388(12) -0.0046(10) 0.0042(9) 0.0144(9)
C22 0.0313(10) 0.0351(11) 0.0274(10) 0.0057(8) 0.0078(8) 0.0002(8)
C23 0.0399(13) 0.0649(16) 0.0350(12) 0.0095(11) 0.0056(10) -0.0253(11)
C24 0.0214(9) 0.0200(8) 0.0152(8) 0.0008(6) 0.0063(7) 0.0017(7)
C25 0.0224(9) 0.0198(8) 0.0155(8) 0.0002(6) 0.0056(7) -0.0022(6)
C26 0.0247(9) 0.0202(9) 0.0217(9) -0.0015(7) 0.0031(7) -0.0007(7)
C27 0.0320(10) 0.0211(9) 0.0281(10) -0.0033(7) 0.0016(8) -0.0002(7)
C28 0.0362(11) 0.0235(9) 0.0276(10) -0.0066(8) 0.0042(8) -0.0080(8)
C29 0.0227(9) 0.0304(10) 0.0245(10) -0.0028(8) 0.0018(7) -0.0078(7)
C30 0.0210(9) 0.0238(9) 0.0218(9) 0.0023(7) 0.0057(7) -0.0010(7)
C31 0.0262(10) 0.0440(12) 0.0185(9) -0.0019(8) 0.0040(8) -0.0069(8)
C32 0.0357(11) 0.0385(12) 0.0294(11) 0.0054(9) 0.0091(9) -0.0106(9)
C33 0.0379(11) 0.0359(11) 0.0290(11) -0.0018(8) 0.0112(9) 0.0104(9)
N01 0.0259(8) 0.0286(8) 0.0180(8) -0.0056(6) 0.0045(6) 0.0047(6)
N02 0.0318(8) 0.0226(8) 0.0217(8) -0.0067(6) 0.0019(6) 0.0044(6)
N03 0.0268(8) 0.0139(7) 0.0270(8) -0.0001(6) -0.0005(6) -0.0023(6)
P01 0.0207(2) 0.0218(2) 0.0179(2) 0.00124(17) 0.00311(17) -0.00062(17)
Cl01 0.0239(2) 0.01577(19) 0.0200(2) 0.00122(15) 0.00060(16) 0.00017(15)
Cl02 0.0266(2) 0.01506(19) 0.0315(2) 0.00197(16) -0.00324(18) 0.00105(15)
Ru01 0.01939(7) 0.01265(7) 0.01639(7) -0.00112(5) 0.00174(5) 0.00028(5)

loop_
_atom_type_symbol
_atom_type_description
_atom_type_scat_dispersion_real
_atom_type_scat_dispersion_imag
_atom_type_scat_source
C C 0.0033 0.0016 'International Tables Vol C Tables 4.2.6.8 and 6.1.1.4'
H H 0.0000 0.0000 'International Tables Vol C Tables 4.2.6.8 and 6.1.1.4'
N N 0.0061 0.0033 'International Tables Vol C Tables 4.2.6.8 and 6.1.1.4'
P P 0.1023 0.0942 'International Tables Vol C Tables 4.2.6.8 and 6.1.1.4'
Cl Cl 0.1484 0.1585 'International Tables Vol C Tables 4.2.6.8 and 6.1.1.4'
Ru Ru -1.2594 0.8363 'International Tables Vol C Tables 4.2.6.8 and 6.1.1.4'

loop_
_geom_angle_atom_site_label_1
_geom_angle_atom_site_label_2
_geom_angle_atom_site_label_3
_geom_angle
C03 C01 N01 107.05(18)
C03 C01 H01 133.0(15)
N01 C01 H01 119.9(15)
N02 C02 N01 103.35(15)
N02 C02 Ru01 125.81(13)
N01 C02 Ru01 130.84(12)
C01 C03 N02 106.87(17)
C01 C03 H03 130.3(14)
N02 C03 H03 122.8(14)
N02 C04 C05 114.08(15)
N02 C04 H04A 108.7
C05 C04 H04A 108.7
N02 C04 H04B 108.7
C05 C04 H04B 108.7
H04A C04 H04B 107.6
N03 C05 C04 113.72(15)
N03 C05 H05A 108.8
C04 C05 H05A 108.8
N03 C05 H05B 108.8
C04 C05 H05B 108.8
H05A C05 H05B 107.7
C07 C06 C11 119.34(17)
C07 C06 N03 121.22(17)
C11 C06 N03 119.41(16)
C08 C07 C06 118.86(18)
C08 C07 C13 118.22(17)
C06 C07 C13 122.87(18)
C09 C08 C07 122.85(18)
C09 C08 H08 118.6
C07 C08 H08 118.6
C08 C09 C10 117.22(19)
C08 C09 C14 120.66(19)
C10 C09 C14 122.1(2)
C09 C10 C11 122.42(19)
C09 C10 H10 118.8
C11 C10 H10 118.8
C10 C11 C06 119.11(17)
C10 C11 C12 119.32(17)
C06 C11 C12 121.56(17)
C11 C12 H12A 109.5
C11 C12 H12B 109.5
H12A C12 H12B 109.5
C11 C12 H12C 109.5
H12A C12 H12C 109.5
H12B C12 H12C 109.5
C07 C13 H13A 109.5
C07 C13 H13B 109.5
H13A C13 H13B 109.5
C07 C13 H13C 109.5
H13A C13 H13C 109.5
H13B C13 H13C 109.5
C09 C14 H14A 109.5
C09 C14 H14B 109.5
H14A C14 H14B 109.5
C09 C14 H14C 109.5
H14A C14 H14C 109.5
H14B C14 H14C 109.5
C16 C15 C20 122.30(17)
C16 C15 N01 120.15(16)
C20 C15 N01 117.38(17)
C15 C16 C17 117.51(17)
C15 C16 C22 121.12(17)
C17 C16 C22 121.36(18)
C18 C17 C16 122.13(19)
C18 C17 H17 118.9
C16 C17 H17 118.9
C19 C18 C17 118.10(18)
C19 C18 C23 121.02(19)
C17 C18 C23 120.9(2)
C18 C19 C20 122.38(19)
C18 C19 H19 118.8
C20 C19 H19 118.8
C19 C20 C15 117.44(19)
C19 C20 C21 121.17(18)
C15 C20 C21 121.38(18)
C20 C21 H21A 109.5
C20 C21 H21B 109.5
H21A C21 H21B 109.5
C20 C21 H21C 109.5
H21A C21 H21C 109.5
H21B C21 H21C 109.5
C16 C22 H22A 109.5
C16 C22 H22B 109.5
H22A C22 H22B 109.5
C16 C22 H22C 109.5
H22A C22 H22C 109.5
H22B C22 H22C 109.5
C18 C23 H23A 109.5
C18 C23 H23B 109.5
H23A C23 H23B 109.5
C18 C23 H23C 109.5
H23A C23 H23C 109.5
H23B C23 H23C 109.5
C25 C24 Ru01 136.65(13)
C25 C24 H24 111.3(11)
Ru01 C24 H24 112.0(11)
C26 C25 C30 117.81(16)
C26 C25 C24 124.59(15)
C30 C25 C24 117.54(15)
C27 C26 C25 120.70(17)
C27 C26 H26 119.6
C25 C26 H26 119.6
C26 C27 C28 120.11(17)
C26 C27 H27 119.9
C28 C27 H27 119.9
C29 C28 C27 120.48(17)
C29 C28 H28 119.8
C27 C28 H28 119.8
C28 C29 C30 119.25(17)
C28 C29 H29 120.4
C30 C29 H29 120.4
C29 C30 C25 121.63(17)
C29 C30 H30 119.2
C25 C30 H30 119.2
P01 C31 H31A 109.5
P01 C31 H31B 109.5
H31A C31 H31B 109.5
P01 C31 H31C 109.5
H31A C31 H31C 109.5
H31B C31 H31C 109.5
P01 C32 H32A 109.5
P01 C32 H32B 109.5
H32A C32 H32B 109.5
P01 C32 H32C 109.5
H32A C32 H32C 109.5
H32B C32 H32C 109.5
P01 C33 H33A 109.5
P01 C33 H33B 109.5
H33A C33 H33B 109.5
P01 C33 H33C 109.5
H33A C33 H33C 109.5
H33B C33 H33C 109.5
C02 N01 C01 110.90(16)
C02 N01 C15 127.55(14)
C01 N01 C15 120.48(16)
C02 N02 C03 111.84(16)
C02 N02 C04 124.75(15)
C03 N02 C04 123.08(16)
C06 N03 C05 115.26(14)
C06 N03 Ru01 124.53(11)
C05 N03 Ru01 114.46(11)
C06 N03 H3N 109.7(14)
C05 N03 H3N 107.4(15)
Ru01 N03 H3N 76.6(14)
C33 P01 C32 102.39(10)
C33 P01 C31 102.06(10)
C32 P01 C31 98.63(9)
C33 P01 Ru01 119.71(7)
C32 P01 Ru01 117.56(7)
C31 P01 Ru01 113.38(6)
C24 Ru01 C02 92.51(7)
C24 Ru01 P01 88.16(5)
C02 Ru01 P01 176.99(5)
C24 Ru01 Cl02 87.60(5)
C02 Ru01 Cl02 89.98(5)
P01 Ru01 Cl02 87.119(16)
C24 Ru01 Cl01 100.33(5)
C02 Ru01 Cl01 89.05(5)
P01 Ru01 Cl01 93.714(15)
Cl02 Ru01 Cl01 172.040(15)
C24 Ru01 N03 177.59(6)
C02 Ru01 N03 86.29(6)
P01 Ru01 N03 93.15(4)
Cl02 Ru01 N03 94.48(4)
Cl01 Ru01 N03 77.57(4)

loop_
_geom_bond_atom_site_label_1
_geom_bond_atom_site_label_2
_geom_bond_distance
C01 C03 1.328(3)
C01 N01 1.391(2)
C01 H01 0.89(2)
C02 N02 1.356(2)
C02 N01 1.369(2)
C02 Ru01 2.0921(17)
C03 N02 1.383(2)
C03 H03 0.89(2)
C04 N02 1.458(2)
C04 C05 1.512(3)
C04 H04A 0.9900
C04 H04B 0.9900
C05 N03 1.490(2)
C05 H05A 0.9900
C05 H05B 0.9900
C06 C07 1.405(2)
C06 C11 1.407(3)
C06 N03 1.445(2)
C07 C08 1.390(3)
C07 C13 1.510(3)
C08 C09 1.384(3)
C08 H08 0.9500
C09 C10 1.386(3)
C09 C14 1.509(3)
C10 C11 1.391(3)
C10 H10 0.9500
C11 C12 1.513(3)
C12 H12A 0.9800
C12 H12B 0.9800
C12 H12C 0.9800
C13 H13A 0.9800
C13 H13B 0.9800
C13 H13C 0.9800
C14 H14A 0.9800
C14 H14B 0.9800
C14 H14C 0.9800
C15 C16 1.394(3)
C15 C20 1.398(3)
C15 N01 1.439(2)
C16 C17 1.394(3)
C16 C22 1.499(3)
C17 C18 1.389(3)
C17 H17 0.9500
C18 C19 1.388(3)
C18 C23 1.505(3)
C19 C20 1.390(3)
C19 H19 0.9500
C20 C21 1.505(3)
C21 H21A 0.9800
C21 H21B 0.9800
C21 H21C 0.9800
C22 H22A 0.9800
C22 H22B 0.9800
C22 H22C 0.9800
C23 H23A 0.9800
C23 H23B 0.9800
C23 H23C 0.9800
C24 C25 1.464(2)
C24 Ru01 1.8595(17)
C24 H24 0.959(19)
C25 C26 1.401(2)
C25 C30 1.403(2)
C26 C27 1.381(2)
C26 H26 0.9500
C27 C28 1.392(3)
C27 H27 0.9500
C28 C29 1.378(3)
C28 H28 0.9500
C29 C30 1.385(2)
C29 H29 0.9500
C30 H30 0.9500
C31 P01 1.8188(19)
C31 H31A 0.9800
C31 H31B 0.9800
C31 H31C 0.9800
C32 P01 1.8176(19)
C32 H32A 0.9800
C32 H32B 0.9800
C32 H32C 0.9800
C33 P01 1.8105(19)
C33 H33A 0.9800
C33 H33B 0.9800
C33 H33C 0.9800
N03 Ru01 2.5786(15)
N03 H3N 0.83(2)
P01 Ru01 2.3899(5)
Cl01 Ru01 2.4136(4)
Cl02 Ru01 2.4097(4)

loop_
_geom_torsion_atom_site_label_1
_geom_torsion_atom_site_label_2
_geom_torsion_atom_site_label_3
_geom_torsion_atom_site_label_4
_geom_torsion
N01 C01 C03 N02 0.0(2)
N02 C04 C05 N03 74.9(2)
C11 C06 C07 C08 3.4(3)
N03 C06 C07 C08 -174.52(16)
C11 C06 C07 C13 -179.12(17)
N03 C06 C07 C13 2.9(3)
C06 C07 C08 C09 0.7(3)
C13 C07 C08 C09 -176.88(18)
C07 C08 C09 C10 -3.6(3)
C07 C08 C09 C14 176.91(18)
C08 C09 C10 C11 2.5(3)
C14 C09 C10 C11 -178.05(18)
C09 C10 C11 C06 1.5(3)
C09 C10 C11 C12 -177.60(18)
C07 C06 C11 C10 -4.5(3)
N03 C06 C11 C10 173.49(16)
C07 C06 C11 C12 174.60(17)
N03 C06 C11 C12 -7.4(3)
C20 C15 C16 C17 4.1(3)
N01 C15 C16 C17 179.24(15)
C20 C15 C16 C22 -174.57(16)
N01 C15 C16 C22 0.6(2)
C15 C16 C17 C18 -2.9(3)
C22 C16 C17 C18 175.72(17)
C16 C17 C18 C19 -0.2(3)
C16 C17 C18 C23 179.77(18)
C17 C18 C19 C20 2.5(3)
C23 C18 C19 C20 -177.54(18)
C18 C19 C20 C15 -1.4(3)
C18 C19 C20 C21 177.72(18)
C16 C15 C20 C19 -2.0(3)
N01 C15 C20 C19 -177.30(15)
C16 C15 C20 C21 178.90(17)
N01 C15 C20 C21 3.6(3)
Ru01 C24 C25 C26 12.1(3)
Ru01 C24 C25 C30 -165.02(14)
C30 C25 C26 C27 0.7(3)
C24 C25 C26 C27 -176.36(16)
C25 C26 C27 C28 0.4(3)
C26 C27 C28 C29 -0.5(3)
C27 C28 C29 C30 -0.5(3)
C28 C29 C30 C25 1.8(3)
C26 C25 C30 C29 -1.9(2)
C24 C25 C30 C29 175.45(16)
N02 C02 N01 C01 0.40(19)
Ru01 C02 N01 C01 179.95(14)
N02 C02 N01 C15 168.46(16)
Ru01 C02 N01 C15 -12.0(3)
C03 C01 N01 C02 -0.3(2)
C03 C01 N01 C15 -169.30(17)
C16 C15 N01 C02 98.2(2)
C20 C15 N01 C02 -86.4(2)
C16 C15 N01 C01 -94.8(2)
C20 C15 N01 C01 80.6(2)
N01 C02 N02 C03 -0.40(19)
Ru01 C02 N02 C03 -179.97(13)
N01 C02 N02 C04 -173.89(16)
Ru01 C02 N02 C04 6.5(2)
C01 C03 N02 C02 0.3(2)
C01 C03 N02 C04 173.87(17)
C05 C04 N02 C02 -65.2(2)
C05 C04 N02 C03 122.02(19)
C07 C06 N03 C05 -65.9(2)
C11 C06 N03 C05 116.14(18)
C07 C06 N03 Ru01 85.79(19)
C11 C06 N03 Ru01 -92.17(18)
C04 C05 N03 C06 123.01(17)
C04 C05 N03 Ru01 -31.58(19)
C25 C24 Ru01 C02 -122.88(17)
C25 C24 Ru01 P01 60.05(17)
C25 C24 Ru01 Cl02 147.25(17)
C25 C24 Ru01 Cl01 -33.39(18)
C25 C24 Ru01 N03 -62.8(15)
N02 C02 Ru01 C24 -159.22(15)
N01 C02 Ru01 C24 21.33(17)
N02 C02 Ru01 P01 -56.4(10)
N01 C02 Ru01 P01 124.1(9)
N02 C02 Ru01 Cl02 -71.62(14)
N01 C02 Ru01 Cl02 108.92(16)
N02 C02 Ru01 Cl01 100.47(14)
N01 C02 Ru01 Cl01 -78.98(16)
N02 C02 Ru01 N03 22.87(14)
N01 C02 Ru01 N03 -156.58(16)
C33 P01 Ru01 C24 -97.04(10)
C32 P01 Ru01 C24 137.75(9)
C31 P01 Ru01 C24 23.54(9)
C33 P01 Ru01 C02 160.0(9)
C32 P01 Ru01 C02 34.8(9)
C31 P01 Ru01 C02 -79.4(9)
C33 P01 Ru01 Cl02 175.27(8)
C32 P01 Ru01 Cl02 50.06(8)
C31 P01 Ru01 Cl02 -64.15(8)
C33 P01 Ru01 Cl01 3.20(8)
C32 P01 Ru01 Cl01 -122.01(8)
C31 P01 Ru01 Cl01 123.78(8)
C33 P01 Ru01 N03 80.93(9)
C32 P01 Ru01 N03 -44.28(9)
C31 P01 Ru01 N03 -158.48(8)
C06 N03 Ru01 C24 139.1(14)
C05 N03 Ru01 C24 -69.0(15)
C06 N03 Ru01 C02 -160.77(14)
C05 N03 Ru01 C02 -8.87(12)
C06 N03 Ru01 P01 16.27(13)
C05 N03 Ru01 P01 168.17(11)
C06 N03 Ru01 Cl02 -71.08(13)
C05 N03 Ru01 Cl02 80.82(12)
C06 N03 Ru01 Cl01 109.39(13)
C05 N03 Ru01 Cl01 -98.72(12)
